data_2000637
loop_
_publ_author_name
'Soto, L.'
'Garcia-Lozano, J.'
'Martinez, M.'
'Dahan, F.'
'Legros, J.-P.'

_publ_section_title
;
 Structure of mepirizole.H(mepirizole) hexafluorophosphate
;
_journal_issue 9
_journal_name_full 'Acta Crystallographica Section C'
_journal_page_first 1705
_journal_page_last 1707
_journal_paper_doi 10.1107/S0108270192001380
_journal_volume 48
_journal_year 1992
_chemical_formula_moiety 'C22 H29 N8 O4,F4 P1'
_chemical_formula_sum 'C22 H29 F6 N8 O4 P'
_chemical_formula_weight 614.5
_space_group_crystal_system monoclinic
_space_group_IT_number 14
_space_group_name_Hall '-P 2ybc'
_space_group_name_H-M_alt 'P 1 21/c 1'
_cell_angle_alpha 90
_cell_angle_beta 101.510(10)
_cell_angle_gamma 90
_cell_formula_units_Z 4
_cell_length_a 10.4097(7)
_cell_length_b 22.186(2)
_cell_length_c 12.7420(10)
_cell_volume 2883.6(4)
_diffrn_radiation_type Mo
_diffrn_radiation_wavelength 0.71073
_exptl_absorpt_coefficient_mu 0.17
_exptl_crystal_density_diffrn 1.42
_exptl_crystal_F_000 1272
_cod_data_source_file pa0273.cif
_cod_data_source_block pa0273a
_cod_depositor_comments
;
 Updating space group information and adding the symmetry operation list.

 Antanas Vaitkus,
 2018-06-15

 Adding the _atom_site_type_symbol data item.

 Antanas Vaitkus,
 2017-01-19
;
_cod_original_cell_volume 2883.6(5)
_cod_original_sg_symbol_H-M 'P 21/c'
_cod_original_formula_sum 'C22 H29 F6 N8 O4 P1'
_cod_database_code 2000637

loop_
_space_group_symop_id
_space_group_symop_operation_xyz
1 x,y,z
2 -x,y+1/2,-z+1/2
3 -x,-y,-z
4 x,-y+1/2,z+1/2

loop_
_atom_site_label
_atom_site_type_symbol
_atom_site_fract_x
_atom_site_fract_y
_atom_site_fract_z
_atom_site_U_iso_or_equiv
P P .37290(10) .34001(4) .49083(8) 5.4(2)
F(1) F .4255(2) .40390(10) .4652(2) 9.3(5)
F(2) F .2712(3) .37290(10) .5468(2) 11.4(6)
F(3) F .2736(3) .34300(10) .3799(2) 10.3(6)
F(4) F .3211(3) .27590(10) .5146(2) 11.0(6)
F(5) F .4738(3) .30750(10) .4337(2) 12.1(7)
F(6) F .4738(3) .33770(10) .6007(2) 10.8(6)
C(33) C .4045(5) .7037(2) .8493(4) 9.0(10)
O(32) O .3602(3) .65170(10) .8987(2) 6.9(5)
C(31) C .3970(3) .6000(2) .8602(3) 5.0(6)
N(27) N .3583(3) .54600(10) .8971(2) 4.9(5)
N(28) N .4030(3) .49920(10) .8432(2) 5.0(5)
C(29) C .4685(3) .5247(2) .7765(3) 4.8(6)
C(30) C .4685(3) .5876(2) .7839(3) 5.3(7)
C(34) C .5290(4) .4869(2) .7031(3) 7.0(8)
C(22) C .2831(3) .5323(2) .9741(3) 5.3(7)
N(23) N .2567(3) .5777(2) 1.0332(2) 6.9(7)
C(24) C .1839(4) .5616(3) 1.1035(3) 9.0(10)
C(25) C .1403(5) .5039(3) 1.1125(4) 10.0(10)
C(26) C .1766(4) .4610(2) 1.0505(3) 8.0(10)
N(21) N .2496(3) .4751(2) .9778(2) 6.6(6)
O(35) O .1512(4) .6033(2) 1.1697(3) 12.4(9)
C(36) C .2144(5) .6584(2) 1.1763(4) 11.0(10)
C(37) C .1420(5) .3963(2) 1.0581(4) 12.0(10)
C(13) C -.2715(3) .4366(2) .4949(3) 8.0(9)
O(12) O -.1472(2) .41820(10) .5611(2) 6.1(5)
C(11) C -.0744(3) .4640(2) .6060(3) 4.8(6)
N(7) N .0468(2) .45200(10) .6721(2) 4.5(5)
N(8) N .1077(3) .50490(10) .7115(2) 4.9(5)
C(9) C .0259(3) .5475(2) .6693(3) 5.3(6)
C(10) C -.0891(3) .5242(2) .6037(3) 5.4(7)
C(14) C .0585(4) .6120(2) .6914(3) 7.6(9)
C(2) C .1062(3) .39750(10) .7031(2) 4.1(5)
N(3) N .0479(3) .34780(10) .6642(2) 5.0(5)
C(4) C .1092(4) .2970(2) .6972(3) 5.7(7)
C(5) C .2270(4) .2945(2) .7697(3) 6.3(7)
C(6) C .2842(3) .3471(2) .8062(3) 5.3(6)
N(1) N .2214(2) .39930(10) .7717(2) 4.4(5)
O(15) O .0548(3) .24500(10) .6596(2) 8.3(6)
C(16) C -.0606(5) .2479(2) .5773(4) 11.0(10)
C(17) C .4124(4) .3522(2) .8824(3) 7.6(8)
HN1 H .260 .438 .797 .069
HC331 H .375 .740 .880 .130
HC332 H .369 .703 .773 .130
HC333 H .500 .703 .861 .130
HC30 H .510 .616 .744 .069
HC341 H .573 .513 .660 .130
HC342 H .461 .464 .657 .130
HC343 H .592 .460 .745 .130
HC25 H .084 .494 1.163 .069
HC361 H .182 .684 1.227 .130
HC362 H .198 .677 1.106 .130
HC363 H .308 .652 1.201 .130
HC371 H .090 .391 1.113 .130
HC372 H .222 .373 1.077 .130
HC373 H .092 .383 .990 .130
HC131 H -.320 .401 .465 .130
HC132 H -.255 .462 .438 .130
HC133 H -.322 .458 .538 .130
HC10 H -.163 .547 .565 .069
HC141 H -.013 .637 .654 .130
HC142 H .138 .622 .667 .130
HC143 H .071 .619 .768 .130
HC5 H .267 .256 .794 .069
HC161 H -.091 .207 .557 .130
HC162 H -.041 .269 .515 .130
HC163 H -.129 .269 .604 .130
HC171 H .447 .312 .901 .130
HC172 H .400 .373 .947 .130
HC173 H .473 .375 .849 .130

loop_
_geom_angle_atom_site_label_1
_geom_angle_atom_site_label_2
_geom_angle_atom_site_label_3
_geom_angle
F(1) P F(2) 88.20(10)
F(1) P F(3) 88.30(10)
F(1) P F(4) 179.0(2)
F(1) P F(5) 91.5(2)
F(1) P F(6) 90.90(10)
F(2) P F(3) 90.40(10)
F(2) P F(4) 92.6(2)
F(2) P F(5) 179.4(2)
C(33) O(32) C(31) 112.9(3)
O(32) C(31) C(30) 132.3(3)
O(32) C(31) N(27) 119.9(3)
C(30) C(31) N(27) 107.8(3)
C(31) N(27) N(28) 109.6(3)
N(27) N(28) C(29) 105.6(3)
N(28) C(29) C(30) 112.1(3)
C(29) C(30) C(31) 104.9(3)
C(31) N(27) C(22) 132.0(3)
N(28) N(27) C(22) 118.4(3)
N(28) C(29) C(34) 120.2(3)
C(30) C(29) C(34) 127.7(3)
N(27) C(22) N(21) 114.9(3)
N(27) C(22) N(23) 116.3(3)
N(21) C(22) N(23) 128.8(4)
C(22) N(23) C(24) 113.1(4)
N(23) C(24) C(25) 123.2(5)
C(24) C(25) C(26) 118.5(5)
C(25) C(26) N(21) 120.4(5)
C(26) N(21) C(22) 115.9(4)
N(23) C(24) O(35) 119.2(5)
C(25) C(24) O(35) 117.5(5)
C(24) O(35) C(36) 118.1(4)
C(25) C(26) C(37) 123.1(5)
N(21) C(26) C(37) 116.5(4)
F(2) P F(6) 90.1(2)
F(3) P F(4) 91.20(10)
F(3) P F(5) 89.0(2)
F(3) P F(6) 179.0(2)
F(4) P F(5) 87.7(2)
F(4) P F(6) 89.60(10)
F(5) P F(6) 90.5(2)
C(13) O(12) C(11) 113.5(3)
O(12) C(11) C(10) 134.3(3)
O(12) C(11) N(7) 119.0(3)
C(10) C(11) N(7) 106.7(3)
C(11) N(7) N(8) 110.7(3)
N(7) N(8) C(9) 104.5(2)
N(8) C(9) C(10) 112.5(3)
C(9) C(10) C(11) 105.7(3)
C(11) N(7) C(2) 129.7(3)
N(8) N(7) C(2) 119.6(2)
N(8) C(9) C(14) 120.8(3)
C(10) C(9) C(14) 126.7(3)
N(7) C(2) N(1) 116.9(3)
N(7) C(2) N(3) 118.9(2)
N(1) C(2) N(3) 124.2(3)
C(2) N(3) C(4) 116.1(3)
N(3) C(4) C(5) 123.7(3)
C(4) C(5) C(6) 117.9(3)
C(5) C(6) N(1) 118.3(3)
C(6) N(1) C(2) 119.8(3)
N(3) C(4) O(15) 118.7(3)
C(5) C(4) O(15) 117.6(3)
C(4) O(15) C(16) 117.4(3)
C(5) C(6) C(17) 124.6(3)
N(1) C(6) C(17) 117.1(3)

loop_
_geom_bond_atom_site_label_1
_geom_bond_atom_site_label_2
_geom_bond_distance
P F(1) 1.578(3)
P F(2) 1.569(3)
P F(3) 1.578(3)
C(33) O(32) 1.433(5)
O(32) C(31) 1.333(4)
C(31) N(27) 1.377(5)
N(27) N(28) 1.376(4)
N(28) C(29) 1.319(5)
C(29) C(30) 1.400(5)
C(30) C(31) 1.365(5)
C(29) C(34) 1.485(5)
N(27) C(22) 1.405(5)
C(22) N(23) 1.319(5)
N(23) C(24) 1.332(6)
C(24) C(25) 1.371(8)
C(25) C(26) 1.338(8)
C(26) N(21) 1.346(6)
N(21) C(22) 1.320(5)
C(24) O(35) 1.341(7)
O(35) C(36) 1.383(7)
C(26) C(37) 1.488(7)
P F(4) 1.572(3)
P F(5) 1.568(3)
P F(6) 1.575(3)
C(13) O(12) 1.455(4)
O(12) C(11) 1.327(4)
C(11) N(7) 1.396(4)
N(7) N(8) 1.379(4)
N(8) C(9) 1.312(4)
C(9) C(10) 1.415(5)
C(10) C(11) 1.345(5)
C(9) C(14) 1.485(5)
N(7) C(2) 1.381(4)
C(2) N(3) 1.308(4)
N(3) C(4) 1.320(4)
C(4) C(5) 1.381(5)
C(5) C(6) 1.349(5)
C(6) N(1) 1.360(4)
N(1) C(2) 1.336(4)
C(4) O(15) 1.331(4)
O(15) C(16) 1.430(5)
C(6) C(17) 1.490(5)
